data_4348727
loop_
_publ_author_name
'Wu, Bing'
'Wilding, Matthew J. T.'
'Kuppuswamy, Subramaniam'
'Bezpalko, Mark W.'
'Foxman, Bruce M.'
'Thomas, Christine M.'

_publ_section_title
;
 Exploring Trends in Metal-Metal Bonding, Spectroscopic Properties, and
 Conformational Flexibility in a Series of Heterobimetallic Ti/M and V/M
 Complexes (M = Fe, Co, Ni, and Cu).
;
_journal_issue 23
_journal_name_full 'Inorganic chemistry'
_journal_page_first 12137
_journal_page_last 12148
_journal_paper_doi 10.1021/acs.inorgchem.6b01543
_journal_volume 55
_journal_year 2016
_chemical_formula_moiety 'C43 H71.50 Cl1 N3 Ni1 O0.25 P3 Ti1'
_chemical_formula_sum 'C43 H71.5 Cl N3 Ni O0.25 P3 Ti'
_chemical_formula_weight 869.54
_space_group_IT_number 2
_space_group_name_Hall '-P 1'
_space_group_name_H-M_alt 'P -1'
_symmetry_cell_setting triclinic
_symmetry_space_group_name_Hall '-P 1'
_symmetry_space_group_name_H-M 'P -1'
_atom_sites_solution_hydrogens difmap
_atom_sites_solution_primary other
_audit_creation_date 2015-09-11
_audit_creation_method CRYSTALS_ver_14.61_build_00000
_cell_angle_alpha 91.954(3)
_cell_angle_beta 101.682(3)
_cell_angle_gamma 119.250(3)
_cell_formula_units_Z 4
_cell_length_a 16.8903(11)
_cell_length_b 16.9247(10)
_cell_length_c 19.5421(12)
_cell_measurement_reflns_used 9967
_cell_measurement_temperature 120
_cell_measurement_theta_max 30
_cell_measurement_theta_min 2
_cell_volume 4714.9(5)
_computing_cell_refinement 'Apex2 (Bruker AXS, 2006)'
_computing_data_collection 'Apex2 (Bruker AXS, 2006)'
_computing_data_reduction 'Apex2 (Bruker AXS, 2006)'
_computing_molecular_graphics 'CAMERON (Watkin et al., 1996)'
_computing_publication_material 'CRYSTALS (Betteridge et al., 2003)'
_computing_structure_refinement 'CRYSTALS (Betteridge et al., 2003)'
_computing_structure_solution 'Superflip (Palatinus & Chapuis, 2007)'
_diffrn_ambient_temperature 120
_diffrn_measured_fraction_theta_full 0.995
_diffrn_measured_fraction_theta_max 0.990
_diffrn_measurement_device Area
_diffrn_measurement_device_type 'Bruker Kappa Apex2'
_diffrn_measurement_method '\f & \w scans'
_diffrn_radiation_monochromator graphite
_diffrn_radiation_type 'Mo K\a'
_diffrn_radiation_wavelength 0.71073
_diffrn_reflns_av_R_equivalents 0.049
_diffrn_reflns_limit_h_max 23
_diffrn_reflns_limit_h_min -23
_diffrn_reflns_limit_k_max 23
_diffrn_reflns_limit_k_min -23
_diffrn_reflns_limit_l_max 27
_diffrn_reflns_limit_l_min 0
_diffrn_reflns_number 27445
_diffrn_reflns_theta_full 26.775
_diffrn_reflns_theta_max 30.085
_diffrn_reflns_theta_min 1.077
_diffrn_standards_number 0
_exptl_absorpt_coefficient_mu 0.759
_exptl_absorpt_correction_T_max 0.90
_exptl_absorpt_correction_T_min 0.83
_exptl_absorpt_correction_type numerical
_exptl_absorpt_process_details
; 
 Analytical Absorption (De Meulenaer & Tompa, 1965) 
;
_exptl_crystal_colour brown
_exptl_crystal_density_diffrn 1.225
_exptl_crystal_density_method 'not measured'
_exptl_crystal_description prism
_exptl_crystal_F_000 1858
_exptl_crystal_size_max 0.420
_exptl_crystal_size_mid 0.240
_exptl_crystal_size_min 0.140
_refine_diff_density_max 1.32
_refine_diff_density_min -1.24
_refine_ls_extinction_method None
_refine_ls_goodness_of_fit_ref 0.9658
_refine_ls_hydrogen_treatment constr
_refine_ls_matrix_type full
_refine_ls_number_parameters 933
_refine_ls_number_reflns 27445
_refine_ls_number_restraints 6
_refine_ls_R_factor_all 0.0730
_refine_ls_R_factor_gt 0.0576
_refine_ls_shift/su_max 0.0069446
_refine_ls_shift/su_mean 0.0001711
_refine_ls_structure_factor_coef Fsqd
_refine_ls_weighting_details
;
 Method= Modified Sheldrick 
 w=1/[\s^2^(F^2^) + ( 0.05P)^2^ +25.69P] 
 ,where P=(max(Fo^2^,0) + 2Fc^2^)/3 
;
_refine_ls_weighting_scheme calc
_refine_ls_wR_factor_all 0.1769
_refine_ls_wR_factor_gt 0.1667
_refine_ls_wR_factor_ref 0.1769
_reflns_limit_h_max 23
_reflns_limit_h_min -23
_reflns_limit_k_max 23
_reflns_limit_k_min -23
_reflns_limit_l_max 27
_reflns_limit_l_min 0
_reflns_number_gt 20930
_reflns_number_total 27445
_reflns_threshold_expression I>2.0\s(I)
_oxford_diffrn_Wilson_B_factor 1.21
_oxford_diffrn_Wilson_scale 157.96
_oxford_refine_ls_r_factor_ref 0.0730
_oxford_refine_ls_scale 0.09276(2)
_oxford_reflns_number_all 27445
_oxford_reflns_threshold_expression_ref I>-10.0\s(I)
_oxford_structure_analysis_title 'bw_261_0m in P-1'
_cod_data_source_file ic6b01543_si_002.cif
_cod_data_source_block 4
_cod_depositor_comments
;
The following automatic conversions were performed:

data item '_atom_sites_solution_primary' value 'Other' was changed to
'other' in accordance with the
/home/saulius/struct/COD-crude-data/automatic-downloads/DataCite-retrospective/ACS/depositions/lib/dictionaries/cif_core.dic
dictionary named 'cif_core.dic' version 2.4.2 last updated on
2011-04-26.

Automatic conversion script
Id: cif_fix_values 6909 2019-04-08 15:41:33Z antanas 
;
_cod_original_sg_symbol_Hall '-P 1 '
_cod_original_sg_symbol_H-M 'P -1 '
_cod_original_formula_sum 'C43 H71.50 Cl1 N3 Ni1 O0.25 P3 Ti1'
_cod_database_code 4348727

loop_
_symmetry_equiv_pos_as_xyz
x,y,z
-x,-y,-z

loop_
_atom_site_label
_atom_site_type_symbol
_atom_site_fract_x
_atom_site_fract_y
_atom_site_fract_z
_atom_site_U_iso_or_equiv
_atom_site_occupancy
_atom_site_adp_type
_atom_site_refinement_flags_posn
_atom_site_refinement_flags_occupancy
_atom_site_disorder_assembly
_atom_site_disorder_group
Ni1 Ni 0.84283(3) 0.69424(3) 0.35845(2) 0.0141 1.0000 Uani . . . .
Ni101 Ni 0.82365(3) 0.13231(3) 0.07658(2) 0.0143 1.0000 Uani . . . .
Ti1 Ti 0.81588(4) 0.67182(4) 0.46642(3) 0.0111 1.0000 Uani . . . .
Ti101 Ti 0.79270(4) 0.12383(4) -0.04198(3) 0.0129 1.0000 Uani . . . .
Cl1 Cl 0.94014(8) 0.76461(7) 0.29102(6) 0.0294 1.0000 Uani . . . .
Cl101 Cl 0.92152(8) 0.16659(7) 0.18204(5) 0.0309 1.0000 Uani . . . .
P1 P 0.81836(6) 0.55601(6) 0.37288(5) 0.0142 1.0000 Uani . . . .
P2 P 0.75394(6) 0.75205(6) 0.37215(4) 0.0137 1.0000 Uani . . . .
P3 P 0.86611(6) 0.70267(6) 0.60339(4) 0.0136 1.0000 Uani . . . .
P101 P 0.78571(6) 0.23697(6) 0.05106(5) 0.0161 1.0000 Uani . . . .
P102 P 0.74438(6) -0.01458(6) 0.03158(4) 0.0141 1.0000 Uani . . . .
P103 P 0.84041(6) 0.14381(6) -0.15999(5) 0.0160 1.0000 Uani . . . .
O1 O 0.5000 0.5000 0.0000 0.157(5) 1.0000 Uiso DS . . .
N1 N 0.7813(2) 0.54086(19) 0.44740(15) 0.0138 1.0000 Uani . . . .
N2 N 0.7286(2) 0.72015(19) 0.44891(14) 0.0131 1.0000 Uani . . . .
N3 N 0.9288(2) 0.74640(19) 0.54342(14) 0.0138 1.0000 Uani . . . .
N101 N 0.7507(2) 0.2144(2) -0.03740(15) 0.0175 1.0000 Uani . . . .
N102 N 0.7127(2) -0.0122(2) -0.05505(15) 0.0155 1.0000 Uani . . . .
N103 N 0.9067(2) 0.1697(2) -0.07645(15) 0.0163 1.0000 Uani . . . .
C1 C 0.7487(2) 0.4641(2) 0.48313(18) 0.0148 1.0000 Uani . . . .
C2 C 0.7672(3) 0.3932(2) 0.4738(2) 0.0198 1.0000 Uani . . . .
C3 C 0.7353(3) 0.3202(3) 0.5115(2) 0.0257 1.0000 Uani . . . .
C4 C 0.7548(4) 0.2437(3) 0.4994(3) 0.0429 1.0000 Uani . . . .
C5 C 0.6854(3) 0.3188(3) 0.5603(2) 0.0257 1.0000 Uani . . . .
C6 C 0.6647(3) 0.3878(3) 0.5701(2) 0.0221 1.0000 Uani . . . .
C7 C 0.6072(3) 0.3844(3) 0.6208(2) 0.0306 1.0000 Uani . . . .
C8 C 0.6960(2) 0.4594(2) 0.53099(18) 0.0166 1.0000 Uani . . . .
C9 C 0.9183(3) 0.5365(2) 0.3786(2) 0.0189 1.0000 Uani . . . .
C10 C 0.9916(3) 0.5888(3) 0.4476(2) 0.0320 1.0000 Uani . . . .
C11 C 0.9608(3) 0.5672(3) 0.3154(3) 0.0325 1.0000 Uani . . . .
C12 C 0.7216(3) 0.4706(2) 0.29861(19) 0.0206 1.0000 Uani . . . .
C13 C 0.7168(3) 0.3782(3) 0.2871(2) 0.0305 1.0000 Uani . . . .
C14 C 0.7232(3) 0.5110(3) 0.2295(2) 0.0300 1.0000 Uani . . . .
C15 C 0.6644(2) 0.7268(2) 0.48170(17) 0.0152 1.0000 Uani . . . .
C16 C 0.6176(2) 0.6577(2) 0.51994(18) 0.0167 1.0000 Uani . . . .
C17 C 0.5559(3) 0.6611(3) 0.55616(19) 0.0216 1.0000 Uani . . . .
C18 C 0.5099(3) 0.5872(3) 0.5994(2) 0.0321 1.0000 Uani . . . .
C19 C 0.5388(3) 0.7331(3) 0.5520(2) 0.0243 1.0000 Uani . . . .
C20 C 0.5822(3) 0.8017(3) 0.5129(2) 0.0250 1.0000 Uani . . . .
C21 C 0.5607(4) 0.8779(3) 0.5078(3) 0.0447 1.0000 Uani . . . .
C22 C 0.6458(3) 0.7985(3) 0.4784(2) 0.0210 1.0000 Uani . . . .
C23 C 0.6386(3) 0.7034(3) 0.3067(2) 0.0265 1.0000 Uani . . . .
C24 C 0.5798(3) 0.6005(3) 0.3077(2) 0.0327 1.0000 Uani . . . .
C25 C 0.6433(4) 0.7240(5) 0.2333(3) 0.0541 1.0000 Uani . . . .
C26 C 0.8081(3) 0.8774(2) 0.37587(18) 0.0164 1.0000 Uani . . . .
C27 C 0.8820(3) 0.9258(3) 0.4450(2) 0.0342 1.0000 Uani . . . .
C28 C 0.8532(4) 0.9095(3) 0.3145(3) 0.0382 1.0000 Uani . . . .
C29 C 1.0253(2) 0.8092(2) 0.55272(18) 0.0154 1.0000 Uani . . . .
C30 C 1.0579(3) 0.8371(2) 0.49261(19) 0.0182 1.0000 Uani . . . .
C31 C 1.1521(3) 0.8981(2) 0.4982(2) 0.0208 1.0000 Uani . . . .
C32 C 1.1837(3) 0.9291(3) 0.4325(2) 0.0299 1.0000 Uani . . . .
C33 C 1.2148(3) 0.9306(3) 0.5647(2) 0.0228 1.0000 Uani . . . .
C34 C 1.1840(2) 0.9038(2) 0.6250(2) 0.0195 1.0000 Uani . . . .
C35 C 1.2522(3) 0.9392(3) 0.6971(2) 0.0319 1.0000 Uani . . . .
C36 C 1.0890(2) 0.8440(2) 0.61913(19) 0.0179 1.0000 Uani . . . .
C37 C 0.8741(3) 0.7954(2) 0.66353(18) 0.0183 1.0000 Uani . . . .
C38 C 0.8923(3) 0.8797(3) 0.6280(2) 0.0249 1.0000 Uani . . . .
C39 C 0.7841(3) 0.7604(3) 0.6883(2) 0.0255 1.0000 Uani . . . .
C40 C 0.9226(3) 0.6535(2) 0.66581(19) 0.0190 1.0000 Uani . . . .
C41 C 0.9600(3) 0.6037(3) 0.6285(2) 0.0261 1.0000 Uani . . . .
C42 C 0.8550(3) 0.5905(3) 0.7073(2) 0.0285 1.0000 Uani . . . .
C43 C 0.5237(15) 0.4332(12) 0.0137(9) 0.112(7) 0.5000 Uiso D . 1 3
C44 C 0.5729(11) 0.4250(11) -0.0415(8) 0.193(7) 1.0000 Uiso D . . .
C45 C 0.5147(17) 0.4709(18) -0.0613(4) 0.136(9) 0.5000 Uiso D . 1 4
C101 C 0.7077(3) 0.2507(2) -0.08606(18) 0.0173 1.0000 Uani . . . .
C102 C 0.7427(3) 0.3445(3) -0.0848(2) 0.0251 1.0000 Uani . . . .
C103 C 0.7014(3) 0.3772(3) -0.1361(2) 0.0302 1.0000 Uani . . . .
C104 C 0.7425(4) 0.4782(4) -0.1364(4) 0.0542 1.0000 Uani . . . .
C105 C 0.6225(4) 0.3148(4) -0.1882(2) 0.0377 1.0000 Uani . . . .
C106 C 0.5853(4) 0.2217(4) -0.1898(3) 0.0409 1.0000 Uani . . . .
C107 C 0.4996(6) 0.1543(5) -0.2463(4) 0.0886 1.0000 Uani . . . .
C108 C 0.6286(3) 0.1901(3) -0.1386(2) 0.0275 1.0000 Uani . . . .
C109 C 0.8756(3) 0.3586(3) 0.0818(2) 0.0224 1.0000 Uani . . . .
C110 C 0.9593(3) 0.3839(3) 0.0510(2) 0.0307 1.0000 Uani . . . .
C111 C 0.9070(3) 0.3768(3) 0.1631(2) 0.0326 1.0000 Uani . . . .
C112 C 0.6817(3) 0.2161(3) 0.0829(2) 0.0227 1.0000 Uani . . . .
C113 C 0.6621(4) 0.2953(3) 0.0815(2) 0.0338 1.0000 Uani . . . .
C114 C 0.6829(3) 0.1826(3) 0.1548(2) 0.0289 1.0000 Uani . . . .
C115 C 0.6510(2) -0.0845(2) -0.11159(18) 0.0164 1.0000 Uani . . . .
C116 C 0.5987(3) -0.0672(3) -0.16775(19) 0.0216 1.0000 Uani . . . .
C117 C 0.5405(3) -0.1337(3) -0.2273(2) 0.0265 1.0000 Uani . . . .
C118 C 0.4871(4) -0.1119(4) -0.2882(2) 0.0416 1.0000 Uani . . . .
C119 C 0.5342(3) -0.2181(3) -0.2296(2) 0.0285 1.0000 Uani . . . .
C120 C 0.5830(3) -0.2386(3) -0.1740(2) 0.0316 1.0000 Uani . . . .
C121 C 0.5741(4) -0.3317(4) -0.1776(4) 0.0622 1.0000 Uani . . . .
C122 C 0.6424(3) -0.1708(3) -0.1156(2) 0.0261 1.0000 Uani . . . .
C123 C 0.6369(3) -0.0776(3) 0.0632(2) 0.0254 1.0000 Uani . . . .
C124 C 0.5681(3) -0.0459(3) 0.0340(2) 0.0286 1.0000 Uani . . . .
C125 C 0.5893(4) -0.1799(4) 0.0530(3) 0.0305(14) 0.785(11) Uiso . P 1 2
C126 C 0.8064(3) -0.0790(2) 0.05021(19) 0.0181 1.0000 Uani . . . .
C127 C 0.8881(3) -0.0438(3) 0.0168(3) 0.0345 1.0000 Uani . . . .
C128 C 0.8384(4) -0.0725(4) 0.1300(2) 0.0397 1.0000 Uani . . . .
C129 C 1.0040(2) 0.2096(2) -0.04927(18) 0.0165 1.0000 Uani . . . .
C130 C 1.0379(3) 0.2172(2) 0.02359(18) 0.0183 1.0000 Uani . . . .
C131 C 1.1329(3) 0.2563(3) 0.0540(2) 0.0222 1.0000 Uani . . . .
C132 C 1.1672(3) 0.2603(3) 0.1323(2) 0.0296 1.0000 Uani . . . .
C133 C 1.1954(3) 0.2897(3) 0.0120(2) 0.0246 1.0000 Uani . . . .
C134 C 1.1632(3) 0.2825(3) -0.0610(2) 0.0220 1.0000 Uani . . . .
C135 C 1.2322(3) 0.3181(4) -0.1065(3) 0.0385 1.0000 Uani . . . .
C136 C 1.0677(3) 0.2413(3) -0.0917(2) 0.0199 1.0000 Uani . . . .
C137 C 0.8573(3) 0.0638(3) -0.21481(19) 0.0203 1.0000 Uani . . . .
C138 C 0.8832(3) 0.0037(3) -0.1704(2) 0.0286 1.0000 Uani . . . .
C139 C 0.7687(3) 0.0035(3) -0.2734(2) 0.0289 1.0000 Uani . . . .
C140 C 0.8807(3) 0.2459(3) -0.2063(2) 0.0237 1.0000 Uani . . . .
C141 C 0.9241(3) 0.3350(3) -0.1552(2) 0.0305 1.0000 Uani . . . .
C142 C 0.7987(4) 0.2356(4) -0.2639(2) 0.0384 1.0000 Uani . . . .
C225 C 0.6453(15) -0.0981(15) 0.1332(11) 0.032(5) 0.215(11) Uiso . P 1 1
H21 H 0.8020 0.3953 0.4422 0.0241 1.0000 Uiso R . . .
H41 H 0.7925 0.2551 0.4659 0.0644 1.0000 Uiso R . . .
H42 H 0.6971 0.1875 0.4819 0.0644 1.0000 Uiso R . . .
H43 H 0.7882 0.2374 0.5428 0.0642 1.0000 Uiso R . . .
H51 H 0.6645 0.2705 0.5865 0.0311 1.0000 Uiso R . . .
H71 H 0.5414 0.3486 0.5979 0.0465 1.0000 Uiso R . . .
H72 H 0.6204 0.3578 0.6603 0.0465 1.0000 Uiso R . . .
H73 H 0.6213 0.4441 0.6378 0.0461 1.0000 Uiso R . . .
H81 H 0.6820 0.5055 0.5375 0.0196 1.0000 Uiso R . . .
H91 H 0.8952 0.4710 0.3777 0.0228 1.0000 Uiso R . . .
H101 H 0.9650 0.5666 0.4869 0.0478 1.0000 Uiso R . . .
H102 H 1.0452 0.5813 0.4502 0.0481 1.0000 Uiso R . . .
H103 H 1.0120 0.6529 0.4503 0.0477 1.0000 Uiso R . . .
H111 H 1.0161 0.5625 0.3215 0.0488 1.0000 Uiso R . . .
H112 H 0.9773 0.6300 0.3128 0.0489 1.0000 Uiso R . . .
H113 H 0.9169 0.5291 0.2719 0.0493 1.0000 Uiso R . . .
H121 H 0.6636 0.4589 0.3104 0.0248 1.0000 Uiso R . . .
H131 H 0.6661 0.3393 0.2476 0.0459 1.0000 Uiso R . . .
H132 H 0.7738 0.3878 0.2776 0.0458 1.0000 Uiso R . . .
H133 H 0.7086 0.3498 0.3288 0.0460 1.0000 Uiso R . . .
H141 H 0.6664 0.4719 0.1940 0.0448 1.0000 Uiso R . . .
H142 H 0.7753 0.5175 0.2124 0.0449 1.0000 Uiso R . . .
H143 H 0.7292 0.5699 0.2368 0.0448 1.0000 Uiso R . . .
H161 H 0.6277 0.6083 0.5209 0.0198 1.0000 Uiso R . . .
H181 H 0.5442 0.6082 0.6480 0.0482 1.0000 Uiso R . . .
H182 H 0.4468 0.5745 0.5958 0.0485 1.0000 Uiso R . . .
H183 H 0.5086 0.5322 0.5831 0.0484 1.0000 Uiso R . . .
H191 H 0.4964 0.7359 0.5750 0.0289 1.0000 Uiso R . . .
H211 H 0.4958 0.8538 0.5049 0.0671 1.0000 Uiso R . . .
H212 H 0.5753 0.9059 0.4668 0.0675 1.0000 Uiso R . . .
H213 H 0.5967 0.9241 0.5488 0.0673 1.0000 Uiso R . . .
H221 H 0.6759 0.8449 0.4526 0.0251 1.0000 Uiso R . . .
H231 H 0.6055 0.7347 0.3201 0.0320 1.0000 Uiso R . . .
H241 H 0.5185 0.5768 0.2771 0.0491 1.0000 Uiso R . . .
H242 H 0.6094 0.5701 0.2921 0.0488 1.0000 Uiso R . . .
H243 H 0.5750 0.5905 0.3553 0.0492 1.0000 Uiso R . . .
H251 H 0.6814 0.7029 0.2165 0.0810 1.0000 Uiso R . . .
H252 H 0.5801 0.6926 0.2018 0.0809 1.0000 Uiso R . . .
H253 H 0.6712 0.7903 0.2334 0.0815 1.0000 Uiso R . . .
H261 H 0.7594 0.8931 0.3737 0.0206 1.0000 Uiso R . . .
H271 H 0.9102 0.9909 0.4464 0.0506 1.0000 Uiso R . . .
H272 H 0.9293 0.9096 0.4485 0.0510 1.0000 Uiso R . . .
H273 H 0.8536 0.9087 0.4843 0.0510 1.0000 Uiso R . . .
H281 H 0.8681 0.9718 0.3118 0.0578 1.0000 Uiso R . . .
H282 H 0.8110 0.8709 0.2709 0.0580 1.0000 Uiso R . . .
H283 H 0.9098 0.9065 0.3228 0.0586 1.0000 Uiso R . . .
H301 H 1.0152 0.8144 0.4480 0.0224 1.0000 Uiso R . . .
H321 H 1.2355 0.9214 0.4304 0.0452 1.0000 Uiso R . . .
H322 H 1.1331 0.8948 0.3911 0.0450 1.0000 Uiso R . . .
H323 H 1.2024 0.9928 0.4331 0.0449 1.0000 Uiso R . . .
H331 H 1.2791 0.9711 0.5690 0.0272 1.0000 Uiso R . . .
H351 H 1.2944 0.9165 0.7004 0.0485 1.0000 Uiso R . . .
H352 H 1.2214 0.9202 0.7339 0.0479 1.0000 Uiso R . . .
H353 H 1.2876 1.0045 0.7041 0.0487 1.0000 Uiso R . . .
H361 H 1.0673 0.8270 0.6595 0.0219 1.0000 Uiso R . . .
H371 H 0.9268 0.8131 0.7053 0.0220 1.0000 Uiso R . . .
H381 H 0.9046 0.9291 0.6623 0.0371 1.0000 Uiso R . . .
H382 H 0.8379 0.8653 0.5897 0.0370 1.0000 Uiso R . . .
H383 H 0.9466 0.8999 0.6093 0.0373 1.0000 Uiso R . . .
H391 H 0.7701 0.7059 0.7087 0.0377 1.0000 Uiso R . . .
H392 H 0.7909 0.8061 0.7232 0.0382 1.0000 Uiso R . . .
H393 H 0.7329 0.7478 0.6489 0.0380 1.0000 Uiso R . . .
H401 H 0.9754 0.7039 0.7000 0.0230 1.0000 Uiso R . . .
H411 H 0.9915 0.5826 0.6627 0.0387 1.0000 Uiso R . . .
H412 H 1.0027 0.6441 0.6026 0.0389 1.0000 Uiso R . . .
H413 H 0.9092 0.5519 0.5960 0.0389 1.0000 Uiso R . . .
H421 H 0.8415 0.6261 0.7380 0.0427 1.0000 Uiso R . . .
H422 H 0.8832 0.5609 0.7357 0.0428 1.0000 Uiso R . . .
H423 H 0.7977 0.5445 0.6752 0.0429 1.0000 Uiso R . . .
H431 H 0.5631 0.4488 0.0601 0.1340 0.5000 Uiso R . 1 3
H432 H 0.4683 0.3757 0.0096 0.1340 0.5000 Uiso R . 1 3
H441 H 0.5892 0.3793 -0.0327 0.2132 0.5000 Uiso R . 1 3
H442 H 0.6282 0.4825 -0.0374 0.2132 0.5000 Uiso R . 1 3
H443 H 0.5335 0.4095 -0.0879 0.2132 0.5000 Uiso R . 1 3
H444 H 0.5824 0.4035 -0.0829 0.2132 0.5000 Uiso R . 1 4
H445 H 0.6317 0.4701 -0.0117 0.2132 0.5000 Uiso R . 1 4
H446 H 0.5431 0.3752 -0.0170 0.2132 0.5000 Uiso R . 1 4
H451 H 0.5444 0.5207 -0.0857 0.1574 0.5000 Uiso R . 1 4
H452 H 0.4558 0.4258 -0.0910 0.1574 0.5000 Uiso R . 1 4
H1021 H 0.7949 0.3861 -0.0496 0.0301 1.0000 Uiso R . . .
H1041 H 0.6961 0.4904 -0.1629 0.0822 1.0000 Uiso R . . .
H1042 H 0.7944 0.5005 -0.1576 0.0820 1.0000 Uiso R . . .
H1043 H 0.7637 0.5100 -0.0893 0.0821 1.0000 Uiso R . . .
H1051 H 0.5940 0.3362 -0.2227 0.0452 1.0000 Uiso R . . .
H1071 H 0.4612 0.1004 -0.2278 0.1321 1.0000 Uiso R . . .
H1072 H 0.4643 0.1824 -0.2660 0.1323 1.0000 Uiso R . . .
H1073 H 0.5211 0.1364 -0.2830 0.1319 1.0000 Uiso R . . .
H1081 H 0.6038 0.1267 -0.1399 0.0330 1.0000 Uiso R . . .
H1091 H 0.8479 0.3961 0.0658 0.0271 1.0000 Uiso R . . .
H1101 H 0.9397 0.3733 0.0005 0.0457 1.0000 Uiso R . . .
H1102 H 0.9878 0.3484 0.0658 0.0460 1.0000 Uiso R . . .
H1103 H 1.0053 0.4475 0.0667 0.0458 1.0000 Uiso R . . .
H1111 H 0.9577 0.4391 0.1786 0.0491 1.0000 Uiso R . . .
H1112 H 0.8561 0.3682 0.1832 0.0490 1.0000 Uiso R . . .
H1113 H 0.9287 0.3363 0.1800 0.0488 1.0000 Uiso R . . .
H1121 H 0.6290 0.1649 0.0495 0.0268 1.0000 Uiso R . . .
H1131 H 0.6038 0.2767 0.0939 0.0512 1.0000 Uiso R . . .
H1132 H 0.7119 0.3472 0.1149 0.0507 1.0000 Uiso R . . .
H1133 H 0.6583 0.3121 0.0348 0.0505 1.0000 Uiso R . . .
H1141 H 0.6207 0.1567 0.1623 0.0432 1.0000 Uiso R . . .
H1142 H 0.7261 0.2336 0.1919 0.0430 1.0000 Uiso R . . .
H1143 H 0.7008 0.1361 0.1561 0.0430 1.0000 Uiso R . . .
H1161 H 0.6038 -0.0095 -0.1659 0.0258 1.0000 Uiso R . . .
H1181 H 0.5170 -0.1011 -0.3257 0.0637 1.0000 Uiso R . . .
H1182 H 0.4855 -0.0584 -0.2744 0.0630 1.0000 Uiso R . . .
H1183 H 0.4242 -0.1627 -0.3051 0.0633 1.0000 Uiso R . . .
H1191 H 0.4963 -0.2626 -0.2696 0.0341 1.0000 Uiso R . . .
H1211 H 0.6184 -0.3326 -0.2007 0.0931 1.0000 Uiso R . . .
H1212 H 0.5854 -0.3451 -0.1306 0.0931 1.0000 Uiso R . . .
H1213 H 0.5117 -0.3765 -0.2035 0.0929 1.0000 Uiso R . . .
H1221 H 0.6773 -0.1833 -0.0791 0.0309 1.0000 Uiso R . . .
H1241 H 0.5157 -0.0726 0.0549 0.0431 1.0000 Uiso R . . .
H1242 H 0.5996 0.0195 0.0447 0.0430 1.0000 Uiso R . . .
H1243 H 0.5460 -0.0638 -0.0164 0.0430 1.0000 Uiso R . . .
H1261 H 0.7632 -0.1436 0.0307 0.0221 1.0000 Uiso R . . .
H1271 H 0.9300 0.0205 0.0347 0.0522 1.0000 Uiso R . . .
H1272 H 0.8649 -0.0525 -0.0333 0.0518 1.0000 Uiso R . . .
H1273 H 0.9203 -0.0773 0.0275 0.0516 1.0000 Uiso R . . .
H1281 H 0.7843 -0.0992 0.1496 0.0603 1.0000 Uiso R . . .
H1282 H 0.8712 -0.1051 0.1397 0.0600 1.0000 Uiso R . . .
H1283 H 0.8795 -0.0094 0.1508 0.0600 1.0000 Uiso R . . .
H1301 H 0.9966 0.1955 0.0521 0.0220 1.0000 Uiso R . . .
H1321 H 1.1159 0.2389 0.1544 0.0437 1.0000 Uiso R . . .
H1322 H 1.1950 0.2228 0.1400 0.0442 1.0000 Uiso R . . .
H1323 H 1.2129 0.3231 0.1540 0.0438 1.0000 Uiso R . . .
H1331 H 1.2602 0.3182 0.0325 0.0302 1.0000 Uiso R . . .
H1351 H 1.2006 0.2970 -0.1553 0.0580 1.0000 Uiso R . . .
H1352 H 1.2757 0.2974 -0.0958 0.0584 1.0000 Uiso R . . .
H1353 H 1.2665 0.3835 -0.0995 0.0583 1.0000 Uiso R . . .
H1361 H 1.0461 0.2354 -0.1402 0.0238 1.0000 Uiso R . . .
H1371 H 0.9092 0.0991 -0.2363 0.0241 1.0000 Uiso R . . .
H1381 H 0.9373 0.0421 -0.1321 0.0430 1.0000 Uiso R . . .
H1382 H 0.8312 -0.0366 -0.1515 0.0435 1.0000 Uiso R . . .
H1383 H 0.8976 -0.0325 -0.1992 0.0428 1.0000 Uiso R . . .
H1391 H 0.7791 -0.0322 -0.3060 0.0427 1.0000 Uiso R . . .
H1392 H 0.7185 -0.0381 -0.2536 0.0431 1.0000 Uiso R . . .
H1393 H 0.7488 0.0403 -0.2991 0.0428 1.0000 Uiso R . . .
H1401 H 0.9285 0.2484 -0.2291 0.0280 1.0000 Uiso R . . .
H1411 H 0.8773 0.3354 -0.1348 0.0460 1.0000 Uiso R . . .
H1412 H 0.9742 0.3408 -0.1182 0.0461 1.0000 Uiso R . . .
H1413 H 0.9466 0.3853 -0.1809 0.0460 1.0000 Uiso R . . .
H1421 H 0.7521 0.2355 -0.2425 0.0569 1.0000 Uiso R . . .
H1422 H 0.7710 0.1795 -0.2957 0.0570 1.0000 Uiso R . . .
H1423 H 0.8204 0.2859 -0.2900 0.0569 1.0000 Uiso R . . .
H1251 H 0.6336 -0.1978 0.0715 0.0368 0.785(11) Uiso R P 1 2
H1252 H 0.5634 -0.2034 0.0039 0.0368 0.785(11) Uiso R P 1 2
H1253 H 0.5407 -0.2034 0.0770 0.0368 0.785(11) Uiso R P 1 2
H2251 H 0.6569 -0.1477 0.1351 0.0381 0.215(11) Uiso R P 1 1
H2252 H 0.6957 -0.0459 0.1648 0.0381 0.215(11) Uiso R P 1 1
H2253 H 0.5887 -0.1148 0.1465 0.0381 0.215(11) Uiso R P 1 1
H1231 H 0.6557 -0.0584 0.1129 0.0305 0.785(11) Uiso R P 1 2
H1232 H 0.6078 -0.1366 0.0358 0.0305 0.215(11) Uiso R P 1 1

loop_
_atom_site_aniso_label
_atom_site_aniso_U_11
_atom_site_aniso_U_22
_atom_site_aniso_U_33
_atom_site_aniso_U_23
_atom_site_aniso_U_13
_atom_site_aniso_U_12
Ni1 0.0177(2) 0.01300(19) 0.01235(19) 0.00215(15) 0.00777(16) 0.00687(16)
Ni101 0.0150(2) 0.0172(2) 0.00999(18) 0.00053(15) 0.00265(15) 0.00801(17)
Ti1 0.0134(3) 0.0110(2) 0.0091(2) 0.00094(19) 0.0034(2) 0.0063(2)
Ti101 0.0145(3) 0.0143(3) 0.0106(2) 0.0017(2) 0.0048(2) 0.0072(2)
Cl1 0.0392(5) 0.0306(5) 0.0329(5) 0.0166(4) 0.0287(4) 0.0204(4)
Cl101 0.0373(5) 0.0323(5) 0.0147(4) -0.0026(3) -0.0075(4) 0.0170(4)
P1 0.0168(4) 0.0120(4) 0.0142(4) 0.0002(3) 0.0069(3) 0.0066(3)
P2 0.0176(4) 0.0128(4) 0.0112(4) 0.0032(3) 0.0053(3) 0.0074(3)
P3 0.0150(4) 0.0137(4) 0.0105(4) 0.0010(3) 0.0030(3) 0.0062(3)
P101 0.0175(4) 0.0184(4) 0.0129(4) -0.0009(3) 0.0031(3) 0.0101(3)
P102 0.0154(4) 0.0161(4) 0.0110(4) 0.0027(3) 0.0039(3) 0.0078(3)
P103 0.0173(4) 0.0204(4) 0.0114(4) 0.0032(3) 0.0060(3) 0.0094(3)
N1 0.0172(13) 0.0131(12) 0.0131(12) 0.0018(10) 0.0071(10) 0.0080(11)
N2 0.0153(13) 0.0140(12) 0.0130(12) 0.0045(10) 0.0063(10) 0.0085(11)
N3 0.0140(13) 0.0131(12) 0.0121(12) 0.0022(10) 0.0044(10) 0.0049(10)
N101 0.0200(14) 0.0185(14) 0.0141(13) 0.0009(10) 0.0024(11) 0.0106(12)
N102 0.0174(14) 0.0155(13) 0.0113(12) 0.0021(10) 0.0028(10) 0.0069(11)
N103 0.0164(13) 0.0190(14) 0.0135(13) 0.0024(10) 0.0053(11) 0.0083(11)
C1 0.0137(14) 0.0115(14) 0.0159(15) 0.0011(11) 0.0034(12) 0.0041(12)
C2 0.0211(17) 0.0152(15) 0.0259(18) 0.0043(13) 0.0089(14) 0.0099(14)
C3 0.0248(19) 0.0176(17) 0.037(2) 0.0089(15) 0.0090(16) 0.0117(15)
C4 0.045(3) 0.022(2) 0.077(4) 0.019(2) 0.026(3) 0.023(2)
C5 0.0225(18) 0.0191(17) 0.033(2) 0.0128(15) 0.0080(16) 0.0079(15)
C6 0.0188(17) 0.0208(17) 0.0224(17) 0.0074(14) 0.0064(14) 0.0061(14)
C7 0.029(2) 0.030(2) 0.027(2) 0.0093(16) 0.0164(17) 0.0082(17)
C8 0.0166(15) 0.0145(15) 0.0180(15) 0.0024(12) 0.0057(12) 0.0069(13)
C9 0.0196(16) 0.0144(15) 0.0267(18) 0.0018(13) 0.0100(14) 0.0101(13)
C10 0.024(2) 0.036(2) 0.038(2) -0.0052(18) 0.0024(17) 0.0195(18)
C11 0.037(2) 0.035(2) 0.045(3) 0.0160(19) 0.031(2) 0.024(2)
C12 0.0224(17) 0.0166(16) 0.0173(16) -0.0022(12) 0.0060(13) 0.0056(14)
C13 0.034(2) 0.0178(17) 0.034(2) -0.0055(15) 0.0068(18) 0.0095(16)
C14 0.036(2) 0.031(2) 0.0168(17) 0.0003(15) 0.0073(16) 0.0127(18)
C15 0.0135(14) 0.0182(15) 0.0135(14) 0.0013(12) 0.0049(12) 0.0073(12)
C16 0.0170(15) 0.0205(16) 0.0145(15) 0.0051(12) 0.0050(12) 0.0103(13)
C17 0.0177(16) 0.0295(19) 0.0142(15) 0.0030(13) 0.0062(13) 0.0085(15)
C18 0.027(2) 0.047(3) 0.024(2) 0.0164(18) 0.0167(17) 0.0153(19)
C19 0.0168(17) 0.0297(19) 0.0252(18) -0.0034(15) 0.0095(14) 0.0098(15)
C20 0.0211(18) 0.0198(17) 0.036(2) -0.0015(15) 0.0132(16) 0.0103(15)
C21 0.035(3) 0.025(2) 0.088(4) 0.008(2) 0.034(3) 0.018(2)
C22 0.0192(17) 0.0184(16) 0.0286(19) 0.0058(14) 0.0126(14) 0.0093(14)
C23 0.028(2) 0.0207(17) 0.0189(17) 0.0023(14) -0.0030(15) 0.0072(16)
C24 0.024(2) 0.0223(19) 0.035(2) -0.0027(16) -0.0059(17) 0.0053(16)
C25 0.040(3) 0.081(4) 0.030(3) 0.017(3) 0.004(2) 0.024(3)
C26 0.0207(16) 0.0132(14) 0.0151(15) 0.0040(11) 0.0048(12) 0.0083(13)
C27 0.037(2) 0.0151(17) 0.035(2) 0.0016(16) -0.0081(19) 0.0088(17)
C28 0.063(3) 0.0208(19) 0.035(2) 0.0140(17) 0.032(2) 0.016(2)
C29 0.0153(15) 0.0117(14) 0.0188(15) 0.0011(11) 0.0046(12) 0.0065(12)
C30 0.0213(17) 0.0145(15) 0.0183(16) 0.0010(12) 0.0068(13) 0.0080(13)
C31 0.0245(18) 0.0162(15) 0.0257(18) 0.0061(13) 0.0138(15) 0.0104(14)
C32 0.033(2) 0.0228(18) 0.031(2) 0.0035(16) 0.0206(18) 0.0074(17)
C33 0.0165(16) 0.0194(17) 0.034(2) 0.0037(15) 0.0110(15) 0.0089(14)
C34 0.0151(16) 0.0157(15) 0.0252(18) 0.0024(13) 0.0050(13) 0.0061(13)
C35 0.0152(17) 0.030(2) 0.033(2) 0.0049(17) -0.0049(16) 0.0030(16)
C36 0.0155(16) 0.0150(15) 0.0210(16) 0.0019(12) 0.0048(13) 0.0062(13)
C37 0.0197(16) 0.0197(16) 0.0130(15) -0.0018(12) 0.0020(12) 0.0093(14)
C38 0.034(2) 0.0187(17) 0.0268(19) 0.0025(14) 0.0115(16) 0.0151(16)
C39 0.0269(19) 0.030(2) 0.0181(17) -0.0014(14) 0.0078(15) 0.0130(16)
C40 0.0200(17) 0.0156(15) 0.0159(15) 0.0028(12) -0.0006(13) 0.0068(13)
C41 0.034(2) 0.0254(19) 0.0238(18) 0.0046(15) 0.0029(16) 0.0200(17)
C42 0.033(2) 0.0262(19) 0.0233(19) 0.0111(15) 0.0062(16) 0.0127(17)
C101 0.0216(17) 0.0218(16) 0.0138(15) 0.0059(12) 0.0076(13) 0.0136(14)
C102 0.0248(19) 0.0218(18) 0.0273(19) 0.0050(15) 0.0037(15) 0.0116(15)
C103 0.035(2) 0.028(2) 0.035(2) 0.0158(17) 0.0126(18) 0.0195(18)
C104 0.055(3) 0.031(3) 0.075(4) 0.024(3) 0.010(3) 0.022(3)
C105 0.050(3) 0.045(3) 0.028(2) 0.0161(19) 0.005(2) 0.033(2)
C106 0.047(3) 0.040(3) 0.031(2) 0.0007(19) -0.011(2) 0.025(2)
C107 0.095(6) 0.061(4) 0.071(5) -0.010(4) -0.056(4) 0.040(4)
C108 0.028(2) 0.0242(19) 0.0257(19) 0.0027(15) -0.0016(16) 0.0132(16)
C109 0.0273(19) 0.0175(16) 0.0208(17) -0.0016(13) 0.0038(14) 0.0112(15)
C110 0.026(2) 0.0243(19) 0.034(2) -0.0025(16) 0.0075(17) 0.0069(16)
C111 0.039(2) 0.025(2) 0.024(2) -0.0080(16) -0.0002(17) 0.0131(18)
C112 0.0207(17) 0.0296(19) 0.0196(17) -0.0005(14) 0.0049(14) 0.0144(15)
C113 0.041(3) 0.046(3) 0.032(2) 0.0076(19) 0.0154(19) 0.033(2)
C114 0.031(2) 0.036(2) 0.0248(19) 0.0030(16) 0.0132(16) 0.0185(18)
C115 0.0140(15) 0.0181(15) 0.0143(15) 0.0009(12) 0.0056(12) 0.0053(13)
C116 0.0206(17) 0.0237(17) 0.0179(16) 0.0023(13) 0.0043(13) 0.0096(15)
C117 0.0189(18) 0.037(2) 0.0157(16) 0.0003(15) 0.0025(14) 0.0096(16)
C118 0.037(3) 0.047(3) 0.021(2) -0.0015(19) -0.0104(18) 0.014(2)
C119 0.0193(18) 0.031(2) 0.0227(19) -0.0109(15) -0.0009(14) 0.0069(16)
C120 0.025(2) 0.0242(19) 0.038(2) -0.0105(17) -0.0006(17) 0.0107(17)
C121 0.050(3) 0.032(3) 0.082(5) -0.029(3) -0.030(3) 0.023(3)
C122 0.0218(18) 0.0216(18) 0.0260(19) -0.0047(14) -0.0041(15) 0.0085(15)
C123 0.0179(17) 0.032(2) 0.0282(19) 0.0139(16) 0.0128(15) 0.0109(16)
C124 0.0195(18) 0.033(2) 0.036(2) 0.0096(17) 0.0108(16) 0.0137(17)
C126 0.0198(16) 0.0184(16) 0.0189(16) 0.0051(12) 0.0062(13) 0.0111(14)
C127 0.034(2) 0.038(2) 0.052(3) 0.023(2) 0.025(2) 0.027(2)
C128 0.061(3) 0.057(3) 0.0182(19) 0.0058(19) 0.002(2) 0.046(3)
C129 0.0178(16) 0.0159(15) 0.0173(15) 0.0029(12) 0.0063(12) 0.0090(13)
C130 0.0190(16) 0.0210(16) 0.0168(15) 0.0011(12) 0.0053(13) 0.0113(14)
C131 0.0216(18) 0.0222(17) 0.0223(17) -0.0010(14) 0.0023(14) 0.0122(15)
C132 0.031(2) 0.045(2) 0.0133(16) -0.0033(16) -0.0011(15) 0.0219(19)
C133 0.0182(17) 0.0210(17) 0.0270(19) 0.0032(14) -0.0010(14) 0.0067(14)
C134 0.0167(16) 0.0233(17) 0.0244(18) 0.0042(14) 0.0041(14) 0.0093(14)
C135 0.020(2) 0.052(3) 0.044(3) 0.023(2) 0.0142(19) 0.015(2)
C136 0.0184(16) 0.0219(17) 0.0197(16) 0.0069(13) 0.0074(13) 0.0092(14)
C137 0.0237(18) 0.0237(17) 0.0151(15) 0.0024(13) 0.0097(13) 0.0115(15)
C138 0.037(2) 0.028(2) 0.0221(19) -0.0038(15) 0.0034(16) 0.0193(18)
C139 0.031(2) 0.034(2) 0.0190(18) -0.0022(15) 0.0062(16) 0.0154(18)
C140 0.0280(19) 0.0286(19) 0.0232(18) 0.0143(15) 0.0160(15) 0.0167(16)
C141 0.036(2) 0.026(2) 0.035(2) 0.0119(17) 0.0154(19) 0.0167(18)
C142 0.047(3) 0.043(3) 0.026(2) 0.0127(19) 0.0029(19) 0.025(2)

loop_
_atom_type_symbol
_atom_type_scat_dispersion_real
_atom_type_scat_dispersion_imag
_atom_type_scat_Cromer_Mann_a1
_atom_type_scat_Cromer_Mann_b1
_atom_type_scat_Cromer_Mann_a2
_atom_type_scat_Cromer_Mann_b2
_atom_type_scat_Cromer_Mann_a3
_atom_type_scat_Cromer_Mann_b3
_atom_type_scat_Cromer_Mann_a4
_atom_type_scat_Cromer_Mann_b4
_atom_type_scat_Cromer_Mann_c
_atom_type_scat_source
C 0.0033 0.0016 2.3100 20.8439 1.0200 10.2075 1.5886 0.5687 0.8650 51.6512 0.2156 'International Tables Vol C 4.2.6.8 and 6.1.1.4'
H 0.0000 0.0000 0.4930 10.5109 0.3229 26.1257 0.1402 3.1424 0.0408 57.7998 0.0030 'International Tables Vol C 4.2.6.8 and 6.1.1.4'
N 0.0061 0.0033 12.2126 0.0057 3.1322 9.8933 2.0125 28.9975 1.1663 0.5826 -11.5290 'International Tables Vol C 4.2.6.8 and 6.1.1.4'
P 0.1023 0.0942 6.4345 1.9067 4.1791 27.1570 1.7800 0.5260 1.4908 68.1645 1.1149 'International Tables Vol C 4.2.6.8 and 6.1.1.4'
Cl 0.1484 0.1585 11.4604 0.0104 7.1964 1.1662 6.2556 18.5194 1.6455 47.7784 -9.5574 'International Tables Vol C 4.2.6.8 and 6.1.1.4'
Ti 0.2776 0.4457 9.7595 7.8508 7.3558 0.5000 1.6991 35.6338 1.9021 116.1050 1.2807 'International Tables Vol C 4.2.6.8 and 6.1.1.4'
Ni 0.3393 1.1124 12.8376 3.8785 7.2920 0.2565 4.4438 12.1763 2.3800 66.3421 1.0341 'International Tables Vol C 4.2.6.8 and 6.1.1.4'
O 0.0106 0.0060 3.0485 13.2771 2.2868 5.7011 1.5463 0.3239 0.8670 32.9089 0.2508 'International Tables Vol C 4.2.6.8 and 6.1.1.4'

loop_
_geom_angle_atom_site_label_1
_geom_angle_site_symmetry_1
_geom_angle_atom_site_label_2
_geom_angle_atom_site_label_3
_geom_angle
_geom_angle_publ_flag
Ti1 . Ni1 Cl1 150.12(4) yes
Ti1 . Ni1 P1 73.07(3) yes
Cl1 . Ni1 P1 114.58(4) yes
Ti1 . Ni1 P2 73.46(3) yes
Cl1 . Ni1 P2 114.42(4) yes
P1 . Ni1 P2 127.93(4) yes
Ti101 . Ni101 Cl101 151.93(4) yes
Ti101 . Ni101 P101 73.25(3) yes
Cl101 . Ni101 P101 114.07(4) yes
Ti101 . Ni101 P102 73.11(3) yes
Cl101 . Ni101 P102 114.58(4) yes
P101 . Ni101 P102 127.67(4) yes
Ni1 . Ti1 P1 52.66(2) yes
Ni1 . Ti1 P2 52.44(2) yes
P1 . Ti1 P2 96.30(3) yes
Ni1 . Ti1 P3 153.38(3) yes
P1 . Ti1 P3 131.71(4) yes
P2 . Ti1 P3 131.91(3) yes
Ni1 . Ti1 N1 91.16(8) yes
P1 . Ti1 N1 39.15(8) yes
P2 . Ti1 N1 122.75(9) yes
P3 . Ti1 N1 101.05(8) yes
Ni1 . Ti1 N2 91.05(8) yes
P1 . Ti1 N2 124.40(9) yes
P2 . Ti1 N2 38.93(8) yes
P3 . Ti1 N2 100.21(8) yes
N1 . Ti1 N2 126.42(12) yes
Ni1 . Ti1 N3 112.83(8) yes
P1 . Ti1 N3 118.33(9) yes
P2 . Ti1 N3 120.21(9) yes
P3 . Ti1 N3 40.56(8) yes
N1 . Ti1 N3 114.02(12) yes
N2 . Ti1 N3 114.09(12) yes
Ni101 . Ti101 P101 52.44(3) yes
Ni101 . Ti101 P102 52.64(2) yes
P101 . Ti101 P102 96.19(3) yes
Ni101 . Ti101 P103 153.01(4) yes
P101 . Ti101 P103 132.27(4) yes
P102 . Ti101 P103 131.44(4) yes
Ni101 . Ti101 N101 91.06(9) yes
P101 . Ti101 N101 39.02(9) yes
P102 . Ti101 N101 123.77(9) yes
P103 . Ti101 N101 100.98(9) yes
Ni101 . Ti101 N102 91.30(8) yes
P101 . Ti101 N102 123.62(9) yes
P102 . Ti101 N102 39.11(8) yes
P103 . Ti101 N102 100.29(9) yes
N101 . Ti101 N102 126.84(13) yes
Ni101 . Ti101 N103 112.10(9) yes
P101 . Ti101 N103 117.98(9) yes
P102 . Ti101 N103 119.98(9) yes
P103 . Ti101 N103 40.93(9) yes
N101 . Ti101 N103 112.72(13) yes
N102 . Ti101 N103 115.23(12) yes
Ti1 . P1 Ni1 54.27(2) yes
Ti1 . P1 N1 48.68(10) yes
Ni1 . P1 N1 102.14(10) yes
Ti1 . P1 C9 123.89(12) yes
Ni1 . P1 C9 117.59(12) yes
N1 . P1 C9 111.91(16) yes
Ti1 . P1 C12 128.97(13) yes
Ni1 . P1 C12 109.35(13) yes
N1 . P1 C12 108.92(16) yes
C9 . P1 C12 106.71(17) yes
Ti1 . P2 Ni1 54.10(3) yes
Ti1 . P2 N2 48.13(10) yes
Ni1 . P2 N2 101.84(10) yes
Ti1 . P2 C23 129.54(13) yes
Ni1 . P2 C23 117.11(14) yes
N2 . P2 C23 105.38(17) yes
Ti1 . P2 C26 124.00(12) yes
Ni1 . P2 C26 116.08(12) yes
N2 . P2 C26 111.24(15) yes
C23 . P2 C26 104.77(17) yes
Ti1 . P3 N3 49.24(10) yes
Ti1 . P3 C37 127.82(12) yes
N3 . P3 C37 110.94(15) yes
Ti1 . P3 C40 129.53(12) yes
N3 . P3 C40 109.55(16) yes
C37 . P3 C40 101.86(16) yes
Ti101 . P101 Ni101 54.30(3) yes
Ti101 . P101 N101 48.26(10) yes
Ni101 . P101 N101 102.06(11) yes
Ti101 . P101 C109 125.46(13) yes
Ni101 . P101 C109 118.50(13) yes
N101 . P101 C109 111.11(17) yes
Ti101 . P101 C112 126.41(13) yes
Ni101 . P101 C112 110.94(13) yes
N101 . P101 C112 106.54(16) yes
C109 . P101 C112 107.11(18) yes
Ti101 . P102 Ni101 54.25(3) yes
Ti101 . P102 N102 48.55(10) yes
Ni101 . P102 N102 102.25(11) yes
Ti101 . P102 C123 129.07(13) yes
Ni101 . P102 C123 111.59(14) yes
N102 . P102 C123 108.38(17) yes
Ti101 . P102 C126 125.17(12) yes
Ni101 . P102 C126 116.70(12) yes
N102 . P102 C126 112.63(16) yes
C123 . P102 C126 105.22(17) yes
Ti101 . P103 N103 49.81(10) yes
Ti101 . P103 C137 127.89(12) yes
N103 . P103 C137 110.58(16) yes
Ti101 . P103 C140 129.34(13) yes
N103 . P103 C140 111.50(17) yes
C137 . P103 C140 102.39(17) yes
C43 2_665 O1 C43 179.992 yes
C45 2_665 O1 C45 179.992 yes
P1 . N1 Ti1 92.17(13) yes
P1 . N1 C1 130.8(2) yes
Ti1 . N1 C1 136.7(2) yes
P2 . N2 Ti1 92.94(13) yes
P2 . N2 C15 129.1(2) yes
Ti1 . N2 C15 138.0(2) yes
P3 . N3 Ti1 90.20(13) yes
P3 . N3 C29 130.5(2) yes
Ti1 . N3 C29 139.2(2) yes
P101 . N101 Ti101 92.71(14) yes
P101 . N101 C101 130.3(2) yes
Ti101 . N101 C101 137.0(2) yes
P102 . N102 Ti101 92.34(13) yes
P102 . N102 C115 130.3(2) yes
Ti101 . N102 C115 137.4(2) yes
P103 . N103 Ti101 89.26(14) yes
P103 . N103 C129 131.6(2) yes
Ti101 . N103 C129 139.2(2) yes
N1 . C1 C2 123.5(3) yes
N1 . C1 C8 118.3(3) yes
C2 . C1 C8 118.2(3) yes
C1 . C2 C3 121.3(3) yes
C1 . C2 H21 119.2 no
C3 . C2 H21 119.5 no
C2 . C3 C4 120.2(4) yes
C2 . C3 C5 119.2(4) yes
C4 . C3 C5 120.6(4) yes
C3 . C4 H41 111.6 no
C3 . C4 H42 109.6 no
H41 . C4 H42 108.9 no
C3 . C4 H43 110.4 no
H41 . C4 H43 107.6 no
H42 . C4 H43 108.7 no
C3 . C5 C6 120.7(3) yes
C3 . C5 H51 119.9 no
C6 . C5 H51 119.3 no
C5 . C6 C7 120.9(4) yes
C5 . C6 C8 119.1(4) yes
C7 . C6 C8 120.0(4) yes
C6 . C7 H71 110.4 no
C6 . C7 H72 110.0 no
H71 . C7 H72 108.9 no
C6 . C7 H73 110.9 no
H71 . C7 H73 108.5 no
H72 . C7 H73 108.0 no
C1 . C8 C6 121.4(3) yes
C1 . C8 H81 119.6 no
C6 . C8 H81 119.0 no
P1 . C9 C10 109.5(2) yes
P1 . C9 C11 110.1(3) yes
C10 . C9 C11 110.4(3) yes
P1 . C9 H91 108.6 no
C10 . C9 H91 109.2 no
C11 . C9 H91 109.0 no
C9 . C10 H101 109.7 no
C9 . C10 H102 110.2 no
H101 . C10 H102 109.8 no
C9 . C10 H103 109.9 no
H101 . C10 H103 108.7 no
H102 . C10 H103 108.6 no
C9 . C11 H111 109.1 no
C9 . C11 H112 109.5 no
H111 . C11 H112 109.4 no
C9 . C11 H113 110.7 no
H111 . C11 H113 108.8 no
H112 . C11 H113 109.3 no
P1 . C12 C13 115.5(3) yes
P1 . C12 C14 111.0(3) yes
C13 . C12 C14 110.1(3) yes
P1 . C12 H121 105.7 no
C13 . C12 H121 107.5 no
C14 . C12 H121 106.5 no
C12 . C13 H131 109.8 no
C12 . C13 H132 109.4 no
H131 . C13 H132 108.7 no
C12 . C13 H133 109.9 no
H131 . C13 H133 110.1 no
H132 . C13 H133 108.9 no
C12 . C14 H141 110.6 no
C12 . C14 H142 110.3 no
H141 . C14 H142 108.6 no
C12 . C14 H143 110.6 no
H141 . C14 H143 108.2 no
H142 . C14 H143 108.4 no
N2 . C15 C16 117.8(3) yes
N2 . C15 C22 123.8(3) yes
C16 . C15 C22 118.4(3) yes
C15 . C16 C17 121.3(3) yes
C15 . C16 H161 119.0 no
C17 . C16 H161 119.7 no
C16 . C17 C18 119.6(4) yes
C16 . C17 C19 119.0(3) yes
C18 . C17 C19 121.4(4) yes
C17 . C18 H181 109.4 no
C17 . C18 H182 109.2 no
H181 . C18 H182 108.4 no
C17 . C18 H183 110.8 no
H181 . C18 H183 109.2 no
H182 . C18 H183 109.8 no
C17 . C19 C20 121.2(3) yes
C17 . C19 H191 120.4 no
C20 . C19 H191 118.4 no
C19 . C20 C21 120.2(4) yes
C19 . C20 C22 119.0(4) yes
C21 . C20 C22 120.7(4) yes
C20 . C21 H211 109.2 no
C20 . C21 H212 111.0 no
H211 . C21 H212 109.2 no
C20 . C21 H213 110.4 no
H211 . C21 H213 108.7 no
H212 . C21 H213 108.3 no
C20 . C22 C15 120.9(3) yes
C20 . C22 H221 119.5 no
C15 . C22 H221 119.5 no
P2 . C23 C24 109.8(3) yes
P2 . C23 C25 115.3(3) yes
C24 . C23 C25 111.9(4) yes
P2 . C23 H231 108.3 no
C24 . C23 H231 109.4 no
C25 . C23 H231 101.7 no
C23 . C24 H241 109.5 no
C23 . C24 H242 109.4 no
H241 . C24 H242 109.7 no
C23 . C24 H243 109.3 no
H241 . C24 H243 109.8 no
H242 . C24 H243 109.0 no
C23 . C25 H251 109.2 no
C23 . C25 H252 109.9 no
H251 . C25 H252 109.3 no
C23 . C25 H253 109.7 no
H251 . C25 H253 109.7 no
H252 . C25 H253 108.9 no
P2 . C26 C27 109.9(2) yes
P2 . C26 C28 111.4(3) yes
C27 . C26 C28 109.1(4) yes
P2 . C26 H261 108.3 no
C27 . C26 H261 108.7 no
C28 . C26 H261 109.4 no
C26 . C27 H271 109.5 no
C26 . C27 H272 109.7 no
H271 . C27 H272 109.1 no
C26 . C27 H273 109.9 no
H271 . C27 H273 108.9 no
H272 . C27 H273 109.7 no
C26 . C28 H281 109.2 no
C26 . C28 H282 110.1 no
H281 . C28 H282 109.6 no
C26 . C28 H283 108.7 no
H281 . C28 H283 109.6 no
H282 . C28 H283 109.6 no
N3 . C29 C30 118.2(3) yes
N3 . C29 C36 122.8(3) yes
C30 . C29 C36 119.0(3) yes
C29 . C30 C31 120.9(3) yes
C29 . C30 H301 119.2 no
C31 . C30 H301 119.9 no
C30 . C31 C32 119.3(4) yes
C30 . C31 C33 119.3(3) yes
C32 . C31 C33 121.4(4) yes
C31 . C32 H321 110.0 no
C31 . C32 H322 110.3 no
H321 . C32 H322 109.9 no
C31 . C32 H323 109.6 no
H321 . C32 H323 109.2 no
H322 . C32 H323 107.7 no
C31 . C33 C34 120.7(3) yes
C31 . C33 H331 120.0 no
C34 . C33 H331 119.3 no
C33 . C34 C35 120.6(3) yes
C33 . C34 C36 119.7(3) yes
C35 . C34 C36 119.6(3) yes
C34 . C35 H351 109.8 no
C34 . C35 H352 112.0 no
H351 . C35 H352 107.8 no
C34 . C35 H353 109.7 no
H351 . C35 H353 108.7 no
H352 . C35 H353 108.9 no
C29 . C36 C34 120.3(3) yes
C29 . C36 H361 119.4 no
C34 . C36 H361 120.3 no
P3 . C37 C38 111.9(2) yes
P3 . C37 C39 110.3(3) yes
C38 . C37 C39 109.5(3) yes
P3 . C37 H371 107.7 no
C38 . C37 H371 108.9 no
C39 . C37 H371 108.6 no
C37 . C38 H381 109.7 no
C37 . C38 H382 110.2 no
H381 . C38 H382 109.6 no
C37 . C38 H383 110.2 no
H381 . C38 H383 107.8 no
H382 . C38 H383 109.3 no
C37 . C39 H391 110.6 no
C37 . C39 H392 110.2 no
H391 . C39 H392 108.5 no
C37 . C39 H393 109.7 no
H391 . C39 H393 109.6 no
H392 . C39 H393 108.2 no
P3 . C40 C41 112.1(3) yes
P3 . C40 C42 110.8(3) yes
C41 . C40 C42 110.9(3) yes
P3 . C40 H401 107.9 no
C41 . C40 H401 107.8 no
C42 . C40 H401 107.1 no
C40 . C41 H411 109.3 no
C40 . C41 H412 110.2 no
H411 . C41 H412 110.0 no
C40 . C41 H413 109.8 no
H411 . C41 H413 108.7 no
H412 . C41 H413 108.8 no
C40 . C42 H421 109.8 no
C40 . C42 H422 109.6 no
H421 . C42 H422 109.2 no
C40 . C42 H423 109.9 no
H421 . C42 H423 109.3 no
H422 . C42 H423 109.1 no
O1 . C43 C44 108.9(3) yes
O1 . C43 H431 109.9 no
C44 . C43 H431 110.9 no
O1 . C43 H432 109.5 no
C44 . C43 H432 108.2 no
H431 . C43 H432 109.5 no
C43 . C44 H441 109.6 no
C43 . C44 H442 108.1 no
H441 . C44 H442 109.5 no
C43 . C44 H443 110.8 no
H441 . C44 H443 109.5 no
H442 . C44 H443 109.5 no
C45 . C44 H444 109.9 no
C45 . C44 H445 107.2 no
H444 . C44 H445 109.5 no
C45 . C44 H446 111.3 no
H444 . C44 H446 109.5 no
H445 . C44 H446 109.5 no
C44 . C45 O1 108.9(3) yes
C44 . C45 H451 111.4 no
O1 . C45 H451 110.9 no
C44 . C45 H452 107.4 no
O1 . C45 H452 108.8 no
H451 . C45 H452 109.5 no
N101 . C101 C102 123.1(3) yes
N101 . C101 C108 118.3(3) yes
C102 . C101 C108 118.6(3) yes
C101 . C102 C103 121.0(4) yes
C101 . C102 H1021 119.8 no
C103 . C102 H1021 119.1 no
C102 . C103 C104 120.6(4) yes
C102 . C103 C105 119.0(4) yes
C104 . C103 C105 120.4(4) yes
C103 . C104 H1041 110.2 no
C103 . C104 H1042 109.4 no
H1041 . C104 H1042 109.2 no
C103 . C104 H1043 110.4 no
H1041 . C104 H1043 108.5 no
H1042 . C104 H1043 109.1 no
C103 . C105 C106 121.0(4) yes
C103 . C105 H1051 119.5 no
C106 . C105 H1051 119.4 no
C105 . C106 C107 120.8(5) yes
C105 . C106 C108 119.2(4) yes
C107 . C106 C108 119.9(5) yes
C106 . C107 H1071 110.8 no
C106 . C107 H1072 110.5 no
H1071 . C107 H1072 110.6 no
C106 . C107 H1073 107.2 no
H1071 . C107 H1073 108.3 no
H1072 . C107 H1073 109.3 no
C106 . C108 C101 121.0(4) yes
C106 . C108 H1081 119.3 no
C101 . C108 H1081 119.7 no
P101 . C109 C110 110.3(3) yes
P101 . C109 C111 109.8(3) yes
C110 . C109 C111 110.1(4) yes
P101 . C109 H1091 108.4 no
C110 . C109 H1091 109.3 no
C111 . C109 H1091 108.9 no
C109 . C110 H1101 109.9 no
C109 . C110 H1102 111.0 no
H1101 . C110 H1102 108.9 no
C109 . C110 H1103 109.6 no
H1101 . C110 H1103 109.0 no
H1102 . C110 H1103 108.4 no
C109 . C111 H1111 109.4 no
C109 . C111 H1112 110.9 no
H1111 . C111 H1112 108.5 no
C109 . C111 H1113 110.2 no
H1111 . C111 H1113 108.5 no
H1112 . C111 H1113 109.3 no
P101 . C112 C113 114.7(3) yes
P101 . C112 C114 112.3(3) yes
C113 . C112 C114 112.1(3) yes
P101 . C112 H1121 104.6 no
C113 . C112 H1121 106.7 no
C114 . C112 H1121 105.5 no
C112 . C113 H1131 109.5 no
C112 . C113 H1132 109.6 no
H1131 . C113 H1132 109.3 no
C112 . C113 H1133 109.7 no
H1131 . C113 H1133 109.5 no
H1132 . C113 H1133 109.1 no
C112 . C114 H1141 108.4 no
C112 . C114 H1142 109.8 no
H1141 . C114 H1142 108.7 no
C112 . C114 H1143 111.0 no
H1141 . C114 H1143 109.1 no
H1142 . C114 H1143 109.8 no
N102 . C115 C116 118.2(3) yes
N102 . C115 C122 123.5(3) yes
C116 . C115 C122 118.3(3) yes
C115 . C116 C117 121.3(4) yes
C115 . C116 H1161 119.3 no
C117 . C116 H1161 119.4 no
C116 . C117 C118 120.1(4) yes
C116 . C117 C119 118.8(4) yes
C118 . C117 C119 121.1(4) yes
C117 . C118 H1181 109.6 no
C117 . C118 H1182 111.1 no
H1181 . C118 H1182 107.9 no
C117 . C118 H1183 110.2 no
H1181 . C118 H1183 108.5 no
H1182 . C118 H1183 109.5 no
C117 . C119 C120 121.5(4) yes
C117 . C119 H1191 119.4 no
C120 . C119 H1191 119.1 no
C119 . C120 C121 120.5(4) yes
C119 . C120 C122 119.0(4) yes
C121 . C120 C122 120.6(4) yes
C120 . C121 H1211 110.0 no
C120 . C121 H1212 109.2 no
H1211 . C121 H1212 109.7 no
C120 . C121 H1213 108.6 no
H1211 . C121 H1213 109.9 no
H1212 . C121 H1213 109.4 no
C120 . C122 C115 121.1(4) yes
C120 . C122 H1221 119.3 no
C115 . C122 H1221 119.6 no
P102 . C123 C124 109.9(3) yes
P102 . C123 C225 118.8(9) yes
C124 . C123 C225 119.2(9) yes
P102 . C123 H1232 101.6 no
C124 . C123 H1232 101.6 no
C225 . C123 H1232 101.9 no
P102 . C123 C124 109.9(3) yes
P102 . C123 C125 117.7(3) yes
C124 . C123 C125 111.2(4) yes
P102 . C123 H1231 105.7 no
C124 . C123 H1231 105.7 no
C125 . C123 H1231 105.7 no
C123 . C124 H1241 110.3 no
C123 . C124 H1242 109.0 no
H1241 . C124 H1242 109.7 no
C123 . C124 H1243 109.8 no
H1241 . C124 H1243 109.2 no
H1242 . C124 H1243 108.9 no
C123 . C125 H1251 109.5 no
C123 . C125 H1252 109.5 no
H1251 . C125 H1252 109.5 no
C123 . C125 H1253 109.5 no
H1251 . C125 H1253 109.5 no
H1252 . C125 H1253 109.5 no
P102 . C126 C127 110.9(3) yes
P102 . C126 C128 109.3(3) yes
C127 . C126 C128 111.2(4) yes
P102 . C126 H1261 109.2 no
C127 . C126 H1261 108.5 no
C128 . C126 H1261 107.6 no
C126 . C127 H1271 109.0 no
C126 . C127 H1272 108.7 no
H1271 . C127 H1272 109.9 no
C126 . C127 H1273 110.1 no
H1271 . C127 H1273 110.3 no
H1272 . C127 H1273 108.8 no
C126 . C128 H1281 109.5 no
C126 . C128 H1282 109.3 no
H1281 . C128 H1282 109.4 no
C126 . C128 H1283 109.4 no
H1281 . C128 H1283 110.1 no
H1282 . C128 H1283 109.2 no
N103 . C129 C130 118.0(3) yes
N103 . C129 C136 123.1(3) yes
C130 . C129 C136 119.0(3) yes
C129 . C130 C131 121.1(3) yes
C129 . C130 H1301 119.9 no
C131 . C130 H1301 119.0 no
C130 . C131 C132 119.9(4) yes
C130 . C131 C133 119.5(4) yes
C132 . C131 C133 120.6(4) yes
C131 . C132 H1321 110.2 no
C131 . C132 H1322 109.9 no
H1321 . C132 H1322 109.1 no
C131 . C132 H1323 109.8 no
H1321 . C132 H1323 108.0 no
H1322 . C132 H1323 109.7 no
C131 . C133 C134 120.5(4) yes
C131 . C133 H1331 119.9 no
C134 . C133 H1331 119.6 no
C133 . C134 C135 120.0(4) yes
C133 . C134 C136 119.9(4) yes
C135 . C134 C136 120.2(4) yes
C134 . C135 H1351 110.7 no
C134 . C135 H1352 110.9 no
H1351 . C135 H1352 107.7 no
C134 . C135 H1353 111.1 no
H1351 . C135 H1353 108.0 no
H1352 . C135 H1353 108.3 no
C129 . C136 C134 120.1(3) yes
C129 . C136 H1361 119.9 no
C134 . C136 H1361 120.1 no
P103 . C137 C138 111.8(2) yes
P103 . C137 C139 110.2(3) yes
C138 . C137 C139 109.7(3) yes
P103 . C137 H1371 109.4 no
C138 . C137 H1371 106.8 no
C139 . C137 H1371 108.9 no
C137 . C138 H1381 109.2 no
C137 . C138 H1382 109.6 no
H1381 . C138 H1382 109.5 no
C137 . C138 H1383 109.9 no
H1381 . C138 H1383 109.3 no
H1382 . C138 H1383 109.4 no
C137 . C139 H1391 111.2 no
C137 . C139 H1392 110.4 no
H1391 . C139 H1392 108.1 no
C137 . C139 H1393 110.5 no
H1391 . C139 H1393 108.4 no
H1392 . C139 H1393 108.1 no
P103 . C140 C141 112.0(3) yes
P103 . C140 C142 109.8(3) yes
C141 . C140 C142 110.2(4) yes
P103 . C140 H1401 108.1 no
C141 . C140 H1401 108.5 no
C142 . C140 H1401 108.1 no
C140 . C141 H1411 109.6 no
C140 . C141 H1412 110.5 no
H1411 . C141 H1412 109.1 no
C140 . C141 H1413 108.8 no
H1411 . C141 H1413 108.5 no
H1412 . C141 H1413 110.3 no
C140 . C142 H1421 109.5 no
C140 . C142 H1422 110.5 no
H1421 . C142 H1422 109.0 no
C140 . C142 H1423 109.8 no
H1421 . C142 H1423 108.9 no
H1422 . C142 H1423 109.1 no
C123 . C225 H2251 109.2 no
C123 . C225 H2252 109.7 no
H2251 . C225 H2252 109.5 no
C123 . C225 H2253 109.4 no
H2251 . C225 H2253 109.5 no
H2252 . C225 H2253 109.5 no

loop_
_geom_bond_atom_site_label_1
_geom_bond_atom_site_label_2
_geom_bond_site_symmetry_2
_geom_bond_distance
_geom_bond_publ_flag
Ni1 Ti1 . 2.2533(7) yes
Ni1 Cl1 . 2.2198(10) yes
Ni1 P1 . 2.2071(10) yes
Ni1 P2 . 2.2053(10) yes
Ni101 Ti101 . 2.2530(7) yes
Ni101 Cl101 . 2.2177(10) yes
Ni101 P101 . 2.1992(10) yes
Ni101 P102 . 2.2064(10) yes
Ti1 P1 . 2.6556(10) yes
Ti1 P2 . 2.6666(10) yes
Ti1 P3 . 2.5901(10) yes
Ti1 N1 . 1.996(3) yes
Ti1 N2 . 1.988(3) yes
Ti1 N3 . 1.962(3) yes
Ti101 P101 . 2.6566(10) yes
Ti101 P102 . 2.6564(10) yes
Ti101 P103 . 2.5731(10) yes
Ti101 N101 . 1.985(3) yes
Ti101 N102 . 1.993(3) yes
Ti101 N103 . 1.966(3) yes
P1 N1 . 1.678(3) yes
P1 C9 . 1.855(4) yes
P1 C12 . 1.859(4) yes
P2 N2 . 1.678(3) yes
P2 C23 . 1.860(4) yes
P2 C26 . 1.846(3) yes
P3 N3 . 1.684(3) yes
P3 C37 . 1.861(3) yes
P3 C40 . 1.862(4) yes
P101 N101 . 1.675(3) yes
P101 C109 . 1.843(4) yes
P101 C112 . 1.857(4) yes
P102 N102 . 1.677(3) yes
P102 C123 . 1.850(4) yes
P102 C126 . 1.847(4) yes
P103 N103 . 1.686(3) yes
P103 C137 . 1.862(4) yes
P103 C140 . 1.864(4) yes
O1 C43 2_665 1.390(4) yes
O1 C43 . 1.390(4) yes
O1 C45 2_665 1.393(5) yes
O1 C45 . 1.393(5) yes
N1 C1 . 1.414(4) yes
N2 C15 . 1.413(4) yes
N3 C29 . 1.412(4) yes
N101 C101 . 1.417(4) yes
N102 C115 . 1.414(4) yes
N103 C129 . 1.406(4) yes
C1 C2 . 1.395(5) yes
C1 C8 . 1.396(5) yes
C2 C3 . 1.390(5) yes
C2 H21 . 0.925 no
C3 C4 . 1.506(6) yes
C3 C5 . 1.389(6) yes
C4 H41 . 0.964 no
C4 H42 . 0.953 no
C4 H43 . 0.960 no
C5 C6 . 1.391(6) yes
C5 H51 . 0.934 no
C6 C7 . 1.507(5) yes
C6 C8 . 1.390(5) yes
C7 H71 . 0.961 no
C7 H72 . 0.949 no
C7 H73 . 0.947 no
C8 H81 . 0.931 no
C9 C10 . 1.518(6) yes
C9 C11 . 1.534(5) yes
C9 H91 . 0.977 no
C10 H101 . 0.963 no
C10 H102 . 0.966 no
C10 H103 . 0.960 no
C11 H111 . 0.961 no
C11 H112 . 0.964 no
C11 H113 . 0.963 no
C12 C13 . 1.532(5) yes
C12 C14 . 1.533(5) yes
C12 H121 . 0.979 no
C13 H131 . 0.954 no
C13 H132 . 0.954 no
C13 H133 . 0.960 no
C14 H141 . 0.958 no
C14 H142 . 0.963 no
C14 H143 . 0.955 no
C15 C16 . 1.395(5) yes
C15 C22 . 1.395(5) yes
C16 C17 . 1.395(5) yes
C16 H161 . 0.933 no
C17 C18 . 1.507(5) yes
C17 C19 . 1.383(6) yes
C18 H181 . 0.958 no
C18 H182 . 0.965 no
C18 H183 . 0.961 no
C19 C20 . 1.387(6) yes
C19 H191 . 0.938 no
C20 C21 . 1.502(6) yes
C20 C22 . 1.400(5) yes
C21 H211 . 0.952 no
C21 H212 . 0.958 no
C21 H213 . 0.958 no
C22 H221 . 0.931 no
C23 C24 . 1.529(6) yes
C23 C25 . 1.495(6) yes
C23 H231 . 1.001 no
C24 H241 . 0.957 no
C24 H242 . 0.956 no
C24 H243 . 0.963 no
C25 H251 . 0.977 no
C25 H252 . 0.979 no
C25 H253 . 0.982 no
C26 C27 . 1.515(5) yes
C26 C28 . 1.525(5) yes
C26 H261 . 0.976 no
C27 H271 . 0.960 no
C27 H272 . 0.955 no
C27 H273 . 0.966 no
C28 H281 . 0.963 no
C28 H282 . 0.960 no
C28 H283 . 0.963 no
C29 C30 . 1.397(5) yes
C29 C36 . 1.397(5) yes
C30 C31 . 1.387(5) yes
C30 H301 . 0.938 no
C31 C32 . 1.503(5) yes
C31 C33 . 1.393(6) yes
C32 H321 . 0.952 no
C32 H322 . 0.962 no
C32 H323 . 0.963 no
C33 C34 . 1.386(5) yes
C33 H331 . 0.941 no
C34 C35 . 1.512(5) yes
C34 C36 . 1.394(5) yes
C35 H351 . 0.953 no
C35 H352 . 0.946 no
C35 H353 . 0.954 no
C36 H361 . 0.932 no
C37 C38 . 1.529(5) yes
C37 C39 . 1.527(5) yes
C37 H371 . 0.987 no
C38 H381 . 0.963 no
C38 H382 . 0.976 no
C38 H383 . 0.965 no
C39 H391 . 0.958 no
C39 H392 . 0.961 no
C39 H393 . 0.961 no
C40 C41 . 1.519(5) yes
C40 C42 . 1.531(5) yes
C40 H401 . 0.972 no
C41 H411 . 0.956 no
C41 H412 . 0.966 no
C41 H413 . 0.956 no
C42 H421 . 0.969 no
C42 H422 . 0.964 no
C42 H423 . 0.960 no
C43 C44 . 1.529(4) yes
C43 H431 . 0.950 no
C43 H432 . 0.950 no
C44 H441 . 0.950 no
C44 H442 . 0.950 no
C44 H443 . 0.950 no
C44 C45 . 1.527(4) yes
C44 H444 . 0.950 no
C44 H445 . 0.950 no
C44 H446 . 0.950 no
C45 H451 . 0.950 no
C45 H452 . 0.950 no
C101 C102 . 1.395(5) yes
C101 C108 . 1.388(5) yes
C102 C103 . 1.389(6) yes
C102 H1021 . 0.928 no
C103 C104 . 1.500(6) yes
C103 C105 . 1.389(7) yes
C104 H1041 . 0.961 no
C104 H1042 . 0.958 no
C104 H1043 . 0.953 no
C105 C106 . 1.379(7) yes
C105 H1051 . 0.933 no
C106 C107 . 1.507(8) yes
C106 C108 . 1.394(6) yes
C107 H1071 . 0.961 no
C107 H1072 . 0.962 no
C107 H1073 . 0.967 no
C108 H1081 . 0.938 no
C109 C110 . 1.522(6) yes
C109 C111 . 1.538(6) yes
C109 H1091 . 0.982 no
C110 H1101 . 0.954 no
C110 H1102 . 0.956 no
C110 H1103 . 0.959 no
C111 H1111 . 0.963 no
C111 H1112 . 0.967 no
C111 H1113 . 0.962 no
C112 C113 . 1.529(6) yes
C112 C114 . 1.533(6) yes
C112 H1121 . 0.971 no
C113 H1131 . 0.962 no
C113 H1132 . 0.960 no
C113 H1133 . 0.965 no
C114 H1141 . 0.966 no
C114 H1142 . 0.965 no
C114 H1143 . 0.970 no
C115 C116 . 1.397(5) yes
C115 C122 . 1.393(5) yes
C116 C117 . 1.397(5) yes
C116 H1161 . 0.937 no
C117 C118 . 1.512(6) yes
C117 C119 . 1.378(6) yes
C118 H1181 . 0.946 no
C118 H1182 . 0.951 no
C118 H1183 . 0.960 no
C119 C120 . 1.386(6) yes
C119 H1191 . 0.935 no
C120 C121 . 1.506(7) yes
C120 C122 . 1.396(5) yes
C121 H1211 . 0.954 no
C121 H1212 . 0.957 no
C121 H1213 . 0.958 no
C122 H1221 . 0.930 no
C123 C124 . 1.524(6) yes
C123 C225 . 1.42(2) yes
C123 H1232 . 0.950 no
C123 C124 . 1.524(6) yes
C123 C125 . 1.494(7) yes
C123 H1231 . 0.950 no
C124 H1241 . 0.960 no
C124 H1242 . 0.957 no
C124 H1243 . 0.960 no
C125 H1251 . 0.950 no
C125 H1252 . 0.950 no
C125 H1253 . 0.950 no
C126 C127 . 1.507(5) yes
C126 C128 . 1.525(5) yes
C126 H1261 . 0.976 no
C127 H1271 . 0.963 no
C127 H1272 . 0.955 no
C127 H1273 . 0.961 no
C128 H1281 . 0.967 no
C128 H1282 . 0.955 no
C128 H1283 . 0.958 no
C129 C130 . 1.399(5) yes
C129 C136 . 1.400(5) yes
C130 C131 . 1.384(5) yes
C130 H1301 . 0.923 no
C131 C132 . 1.509(5) yes
C131 C133 . 1.382(6) yes
C132 H1321 . 0.962 no
C132 H1322 . 0.956 no
C132 H1323 . 0.969 no
C133 C134 . 1.398(5) yes
C133 H1331 . 0.941 no
C134 C135 . 1.510(6) yes
C134 C136 . 1.388(5) yes
C135 H1351 . 0.951 no
C135 H1352 . 0.948 no
C135 H1353 . 0.955 no
C136 H1361 . 0.928 no
C137 C138 . 1.523(6) yes
C137 C139 . 1.526(6) yes
C137 H1371 . 0.978 no
C138 H1381 . 0.963 no
C138 H1382 . 0.968 no
C138 H1383 . 0.962 no
C139 H1391 . 0.962 no
C139 H1392 . 0.964 no
C139 H1393 . 0.954 no
C140 C141 . 1.527(6) yes
C140 C142 . 1.528(6) yes
C140 H1401 . 0.982 no
C141 H1411 . 0.957 no
C141 H1412 . 0.958 no
C141 H1413 . 0.955 no
C142 H1421 . 0.962 no
C142 H1422 . 0.956 no
C142 H1423 . 0.958 no
C225 H2251 . 0.950 no
C225 H2252 . 0.950 no
C225 H2253 . 0.950 no

loop_
_oxford_twin_element_scale_factors
0.7588(15)
0.2412(15)
